data_2213110
loop_
_publ_author_name
'\,Sahin, Ertan'
'Kelebekli, Latif'
'Kara, Yunus'
'\,Celik, Murat'
'Balci, Metin'

_publ_section_title
1,2-Dibromo-5-(4-tolylsulfonyl)-2,2a,4a,5,7a,7b-hexahydro-1<i>H</i>-7-oxa-5-azacyclobuta[<i>e</i>]inden-6-one
_journal_coeditor_code AV3083
_journal_issue 5
_journal_name_full 'Acta Crystallographica Section E'
_journal_page_first o2464
_journal_page_last o2464
_journal_paper_doi 10.1107/S1600536807017011
_journal_volume 63
_journal_year 2007
_chemical_formula_iupac 'C16 H15 Br2 N O4 S'
_chemical_formula_moiety 'C16 H15 Br2 N O4 S'
_chemical_formula_sum 'C16 H15 Br2 N O4 S'
_chemical_formula_weight 477.17
_chemical_name_systematic
;
1,2-Dibromo-5-(4-tolylsulfonyl)-2,2a,4a,5,7a,7b-hexahydro-1H-7-oxa-5-
azacyclobuta[e]inden-6-one
;
_space_group_crystal_system monoclinic
_space_group_IT_number 14
_space_group_name_H-M_alt 'P 1 21/n 1'
_symmetry_space_group_name_Hall '-P 2yn'
_symmetry_space_group_name_H-M 'P 1 21/n 1'
_audit_creation_method 'WinGX routine CIF_UPDATE'
_cell_angle_alpha 90.000000
_cell_angle_beta 90.232(2)
_cell_angle_gamma 90.000000
_cell_formula_units_Z 4
_cell_length_a 10.8513(4)
_cell_length_b 6.0019(3)
_cell_length_c 26.7246(7)
_cell_measurement_reflns_used 6799
_cell_measurement_temperature 293(2)
_cell_measurement_theta_max 30.5407
_cell_measurement_theta_min 2.9525
_cell_volume 1740.52(12)
_computing_cell_refinement CrystalClear
_computing_data_collection 'CrystalClear (Rigaku, 2005)'
_computing_data_reduction CrystalClear
_computing_molecular_graphics 'ORTEP-3 for Windows (Farrugia, 1997)'
_computing_publication_material 'WinGX (Farrugia, 1999)'
_computing_structure_refinement 'SHELXL97 (Sheldrick, 1997)'
_computing_structure_solution 'SHELXS97 (Sheldrick, 1997)'
_diffrn_measured_fraction_theta_full 0.992
_diffrn_measured_fraction_theta_max 0.992
_diffrn_measurement_device 'Rigaku R-AXIS RAPID S'
_diffrn_measurement_method oscillation
_diffrn_radiation_type MoK\a
_diffrn_radiation_wavelength 0.71073
_diffrn_reflns_av_R_equivalents 0.0968
_diffrn_reflns_limit_h_max 15
_diffrn_reflns_limit_h_min -15
_diffrn_reflns_limit_k_max 7
_diffrn_reflns_limit_k_min -8
_diffrn_reflns_limit_l_max 38
_diffrn_reflns_limit_l_min -38
_diffrn_reflns_number 44718
_diffrn_reflns_theta_full 30.61
_diffrn_reflns_theta_max 30.61
_diffrn_reflns_theta_min 2.95
_diffrn_standards_decay_% 1
_diffrn_standards_interval_count 50
_diffrn_standards_number 3
_exptl_absorpt_coefficient_mu 4.797
_exptl_absorpt_correction_T_max 0.383
_exptl_absorpt_correction_T_min 0.310
_exptl_absorpt_correction_type multi-scan
_exptl_absorpt_process_details '(Blessing, 1995)'
_exptl_crystal_colour brown
_exptl_crystal_density_diffrn 1.821
_exptl_crystal_density_method 'not measured'
_exptl_crystal_description Block
_exptl_crystal_F_000 944
_exptl_crystal_size_max 0.32
_exptl_crystal_size_mid 0.21
_exptl_crystal_size_min 0.20
_refine_diff_density_max 0.62
_refine_diff_density_min -0.485
_refine_ls_extinction_method none
_refine_ls_goodness_of_fit_ref 1.387
_refine_ls_hydrogen_treatment constr
_refine_ls_matrix_type full
_refine_ls_number_parameters 218
_refine_ls_number_reflns 5328
_refine_ls_number_restraints 0
_refine_ls_restrained_S_all 1.387
_refine_ls_R_factor_gt 0.099
_refine_ls_shift/su_max 0
_refine_ls_structure_factor_coef Fsqd
_refine_ls_weighting_details 'calc w=1/[\s^2^(Fo^2^)+4.0303P] where P=(Fo^2^+2Fc^2^)/3'
_refine_ls_weighting_scheme calc
_refine_ls_wR_factor_ref 0.1435
_reflns_number_gt 4398
_reflns_number_total 5328
_reflns_threshold_expression I>2\s(I)
_cod_data_source_file av3083.cif
_cod_data_source_block 6b
_cod_database_code 2213110
_cod_database_fobs_code 2213110

loop_
_symmetry_equiv_pos_as_xyz
'x, y, z'
'-x+1/2, y+1/2, -z+1/2'
'-x, -y, -z'
'x-1/2, -y-1/2, z-1/2'

loop_
_atom_site_type_symbol
_atom_site_label
_atom_site_fract_x
_atom_site_fract_y
_atom_site_fract_z
_atom_site_U_iso_or_equiv
_atom_site_adp_type
_atom_site_calc_flag
_atom_site_refinement_flags
_atom_site_occupancy
Br Br1 0.82396(6) -0.33398(11) 0.35382(2) 0.05280(18) Uani d . 1
Br Br2 0.97931(7) 0.00899(15) 0.43399(2) 0.0734(3) Uani d . 1
N N1 1.0135(4) 0.2449(8) 0.18456(15) 0.0398(10) Uani d . 1
S S1 1.08884(13) 0.2442(3) 0.13037(5) 0.0441(3) Uani d . 1
O O1 1.1277(4) 0.4663(8) 0.11961(15) 0.0614(12) Uani d . 1
O O2 1.1774(4) 0.0710(8) 0.13677(14) 0.0600(12) Uani d . 1
O O3 0.9097(4) 0.5830(7) 0.18095(15) 0.0578(11) Uani d . 1
O O4 0.8846(3) 0.3462(6) 0.24463(12) 0.0435(9) Uani d . 1
C C1 0.6963(6) -0.0249(14) -0.0174(2) 0.078(2) Uani d . 1
H H1A 0.618 0.0001 -0.0018 0.117 Uiso calc R 1
H H1B 0.7041 -0.1796 -0.0259 0.117 Uiso calc R 1
H H1C 0.7018 0.0637 -0.0472 0.117 Uiso calc R 1
C C2 0.7985(5) 0.0399(11) 0.0183(2) 0.0515(15) Uani d . 1
C C3 0.8497(6) 0.2495(12) 0.0169(2) 0.0564(16) Uani d . 1
H H3 0.8235 0.3501 -0.0074 0.068 Uiso calc R 1
C C4 0.9395(5) 0.3134(10) 0.0509(2) 0.0497(14) Uani d . 1
H H4 0.9733 0.4557 0.0496 0.06 Uiso calc R 1
C C5 0.9780(5) 0.1634(9) 0.08647(17) 0.0392(11) Uani d . 1
C C6 0.9301(6) -0.0502(10) 0.0878(2) 0.0506(14) Uani d . 1
H H6 0.9588 -0.1528 0.1112 0.061 Uiso calc R 1
C C7 0.8398(6) -0.1090(10) 0.0542(2) 0.0528(15) Uani d . 1
H H7 0.8058 -0.251 0.0556 0.063 Uiso calc R 1
C C8 0.9333(5) 0.4099(9) 0.20073(19) 0.0418(12) Uani d . 1
C C9 1.0333(4) 0.0759(9) 0.22463(17) 0.0352(10) Uani d . 1
H H9 1.0355 -0.0748 0.2106 0.042 Uiso calc R 1
C C10 0.9155(4) 0.1127(8) 0.25475(17) 0.0347(11) Uani d . 1
H H10 0.8498 0.0154 0.2421 0.042 Uiso calc R 1
C C11 0.9284(5) 0.0853(9) 0.31047(17) 0.0364(11) Uani d . 1
H H11 0.8567 0.1481 0.3277 0.044 Uiso calc R 1
C C12 1.0497(5) 0.1659(10) 0.33545(18) 0.0431(12) Uani d . 1
H H12 1.0403 0.3043 0.3545 0.052 Uiso calc R 1
C C13 1.1566(5) 0.1682(10) 0.3009(2) 0.0484(14) Uani d . 1
H H13 1.2336 0.2019 0.3143 0.058 Uiso calc R 1
C C14 1.1500(5) 0.1263(9) 0.2528(2) 0.0426(13) Uani d . 1
H H14 1.2232 0.1278 0.2348 0.051 Uiso calc R 1
C C15 0.9573(5) -0.1502(9) 0.33031(18) 0.0406(12) Uani d . 1
H H15 1.004 -0.2323 0.305 0.049 Uiso calc R 1
C C16 1.0479(5) -0.0463(10) 0.36853(18) 0.0460(13) Uani d . 1
H H16 1.1276 -0.1229 0.3698 0.055 Uiso calc R 1

loop_
_atom_site_aniso_label
_atom_site_aniso_U_11
_atom_site_aniso_U_22
_atom_site_aniso_U_33
_atom_site_aniso_U_12
_atom_site_aniso_U_13
_atom_site_aniso_U_23
Br1 0.0580(4) 0.0512(3) 0.0492(3) -0.0040(3) 0.0102(2) 0.0088(3)
Br2 0.0826(5) 0.1077(6) 0.0299(3) -0.0011(4) -0.0012(3) -0.0001(3)
N1 0.046(2) 0.042(2) 0.031(2) 0.002(2) 0.0003(17) 0.0067(18)
S1 0.0397(7) 0.0582(9) 0.0345(6) -0.0040(7) 0.0007(5) 0.0086(6)
O1 0.059(3) 0.071(3) 0.054(2) -0.029(2) -0.0044(19) 0.014(2)
O2 0.050(2) 0.087(3) 0.043(2) 0.017(2) 0.0068(17) 0.009(2)
O3 0.076(3) 0.043(2) 0.054(2) 0.008(2) 0.000(2) 0.0120(19)
O4 0.051(2) 0.045(2) 0.0344(18) 0.0132(18) 0.0006(15) 0.0063(16)
C1 0.065(5) 0.111(7) 0.056(4) -0.006(4) -0.011(3) -0.018(4)
C2 0.047(3) 0.065(4) 0.042(3) 0.004(3) 0.003(2) -0.010(3)
C3 0.061(4) 0.072(4) 0.036(3) 0.003(3) -0.006(3) 0.017(3)
C4 0.056(4) 0.051(4) 0.042(3) -0.005(3) -0.002(2) 0.013(3)
C5 0.041(3) 0.047(3) 0.030(2) 0.000(2) 0.0018(19) 0.004(2)
C6 0.063(4) 0.043(3) 0.046(3) 0.004(3) 0.002(3) 0.006(3)
C7 0.060(4) 0.039(3) 0.059(4) -0.006(3) 0.001(3) -0.011(3)
C8 0.049(3) 0.040(3) 0.037(3) 0.002(2) -0.007(2) 0.004(2)
C9 0.041(3) 0.034(3) 0.031(2) 0.000(2) -0.0027(19) 0.0070(19)
C10 0.036(3) 0.038(3) 0.031(2) 0.002(2) -0.0020(19) 0.003(2)
C11 0.039(3) 0.042(3) 0.028(2) 0.007(2) -0.0011(19) 0.004(2)
C12 0.052(3) 0.044(3) 0.033(2) -0.001(3) -0.011(2) 0.000(2)
C13 0.041(3) 0.057(4) 0.047(3) -0.013(3) -0.013(2) 0.011(3)
C14 0.032(3) 0.052(4) 0.044(3) -0.004(2) -0.003(2) 0.011(2)
C15 0.045(3) 0.044(3) 0.033(2) 0.006(2) 0.006(2) 0.006(2)
C16 0.044(3) 0.063(4) 0.031(2) 0.012(3) -0.001(2) 0.010(2)

loop_
_atom_type_symbol
_atom_type_description
_atom_type_scat_dispersion_real
_atom_type_scat_dispersion_imag
_atom_type_scat_source
C C 0.0033 0.0016 'International Tables Vol C Tables 4.2.6.8 and 6.1.1.4'
H H 0 0 'International Tables Vol C Tables 4.2.6.8 and 6.1.1.4'
N N 0.0061 0.0033 'International Tables Vol C Tables 4.2.6.8 and 6.1.1.4'
O O 0.0106 0.006 'International Tables Vol C Tables 4.2.6.8 and 6.1.1.4'
S S 0.1246 0.1234 'International Tables Vol C Tables 4.2.6.8 and 6.1.1.4'
Br Br -0.2901 2.4595 'International Tables Vol C Tables 4.2.6.8 and 6.1.1.4'

loop_
_geom_angle_atom_site_label_1
_geom_angle_atom_site_label_2
_geom_angle_atom_site_label_3
_geom_angle
_geom_angle_publ_flag
O2 S1 O1 120.4(3) yes
O2 S1 N1 103.3(2) yes
O1 S1 N1 108.6(3) yes
O2 S1 C5 109.9(3) ?
O1 S1 C5 109.1(3) ?
N1 S1 C5 104.2(2) ?
C8 O4 C10 110.0(4) ?
C8 N1 C9 110.5(4) ?
C8 N1 S1 125.6(4) ?
C9 N1 S1 123.6(3) ?
C4 C5 C6 120.8(5) ?
C4 C5 S1 119.4(4) ?
C6 C5 S1 119.8(4) ?
N1 C9 C14 110.0(4) ?
N1 C9 C10 99.3(4) ?
C14 C9 C10 114.3(4) ?
N1 C9 H9 110.9 ?
C14 C9 H9 110.9 ?
C10 C9 H9 110.9 ?
C13 C12 C16 112.0(5) yes
C13 C12 C11 113.5(4) ?
C16 C12 C11 88.7(4) ?
C13 C12 H12 113.5 ?
C16 C12 H12 113.5 ?
C11 C12 H12 113.5 ?
C7 C6 C5 119.2(5) ?
C7 C6 H6 120.4 ?
C5 C6 H6 120.4 ?
C13 C14 C9 124.9(5) ?
C13 C14 H14 117.5 ?
C9 C14 H14 117.5 ?
O4 C10 C11 107.9(4) yes
O4 C10 C9 103.4(4) ?
C11 C10 C9 115.5(4) ?
O4 C10 H10 109.9 ?
C11 C10 H10 109.9 ?
C9 C10 H10 109.9 ?
C5 C4 C3 119.0(6) ?
C5 C4 H4 120.5 ?
C3 C4 H4 120.5 ?
C10 C11 C15 117.3(4) yes
C10 C11 C12 117.9(4) yes
C15 C11 C12 88.1(4) ?
C10 C11 H11 110.6 ?
C15 C11 H11 110.6 ?
C12 C11 H11 110.6 ?
O3 C8 O4 123.3(5) ?
O3 C8 N1 128.1(5) ?
O4 C8 N1 108.5(4) ?
C14 C13 C12 124.7(5) ?
C14 C13 H13 117.7 ?
C12 C13 H13 117.7 ?
C3 C2 C7 118.6(5) ?
C3 C2 C1 120.9(6) ?
C7 C2 C1 120.4(6) ?
C6 C7 C2 121.1(6) ?
C6 C7 H7 119.5 ?
C2 C7 H7 119.5 ?
C11 C15 C16 89.2(4) yes
C11 C15 Br1 119.0(4) yes
C16 C15 Br1 119.5(3) yes
C11 C15 H15 109.2 ?
C16 C15 H15 109.2 ?
Br1 C15 H15 109.2 ?
C2 C3 C4 121.3(6) ?
C2 C3 H3 119.4 ?
C4 C3 H3 119.4 ?
C15 C16 C12 87.9(4) ?
C15 C16 Br2 114.9(4) ?
C12 C16 Br2 112.4(4) ?
C15 C16 H16 113.1 ?
C12 C16 H16 113.1 ?
Br2 C16 H16 113.1 ?
C2 C1 H1A 109.5 ?
C2 C1 H1B 109.5 ?
H1A C1 H1B 109.5 ?
C2 C1 H1C 109.5 ?
H1A C1 H1C 109.5 ?
H1B C1 H1C 109.5 ?

loop_
_geom_bond_atom_site_label_1
_geom_bond_atom_site_label_2
_geom_bond_distance
_geom_bond_publ_flag
Br1 C15 1.926(5) yes
Br2 C16 1.933(5) yes
S1 O2 1.425(4) yes
S1 O1 1.428(4) yes
S1 N1 1.666(4) yes
S1 C5 1.746(5) yes
O4 C8 1.344(6) ?
O4 C10 1.466(6) ?
O3 C8 1.193(6) ?
N1 C8 1.388(7) yes
N1 C9 1.490(6) ?
C5 C4 1.373(7) ?
C5 C6 1.384(8) ?
C9 C14 1.501(7) ?
C9 C10 1.530(7) ?
C9 H9 0.98 ?
C12 C13 1.486(8) ?
C12 C16 1.550(7) yes
C12 C11 1.551(7) ?
C12 H12 0.98 ?
C6 C7 1.372(8) ?
C6 H6 0.93 ?
C14 C13 1.310(7) ?
C14 H14 0.93 ?
C10 C11 1.504(6) ?
C10 H10 0.98 ?
C4 C3 1.383(8) ?
C4 H4 0.93 ?
C11 C15 1.542(7) ?
C11 H11 0.98 ?
C13 H13 0.93 ?
C2 C3 1.376(9) ?
C2 C7 1.384(8) ?
C2 C1 1.511(8) ?
C7 H7 0.93 ?
C15 C16 1.546(7) yes
C15 H15 0.98 ?
C3 H3 0.93 ?
C16 H16 0.98 ?
C1 H1A 0.96 ?
C1 H1B 0.96 ?
C1 H1C 0.96 ?

loop_
_geom_hbond_atom_site_label_D
_geom_hbond_atom_site_label_H
_geom_hbond_atom_site_label_A
_geom_hbond_site_symmetry_A
_geom_hbond_distance_DH
_geom_hbond_distance_HA
_geom_hbond_distance_DA
_geom_hbond_angle_DHA
_geom_hbond_publ_flag
C6 H6 O3 1_545 0.93 2.51 3.331(7) 148 yes
C9 H9 O3 1_545 0.98 2.59 3.450(7) 147 yes

loop_
_geom_torsion_atom_site_label_1
_geom_torsion_atom_site_label_2
_geom_torsion_atom_site_label_3
_geom_torsion_atom_site_label_4
_geom_torsion
O2 S1 N1 C8 167.3(4)
O1 S1 N1 C8 38.4(5)
C5 S1 N1 C8 -77.8(5)
O2 S1 N1 C9 -6.5(5)
O1 S1 N1 C9 -135.4(4)
C5 S1 N1 C9 108.4(4)
O2 S1 C5 C4 -136.8(4)
O1 S1 C5 C4 -2.8(5)
N1 S1 C5 C4 113.1(5)
O2 S1 C5 C6 43.1(5)
O1 S1 C5 C6 177.1(4)
N1 S1 C5 C6 -67.0(5)
C8 N1 C9 C14 -97.1(5)
S1 N1 C9 C14 77.5(5)
C8 N1 C9 C10 23.2(5)
S1 N1 C9 C10 -162.2(4)
C4 C5 C6 C7 -2.4(8)
S1 C5 C6 C7 177.7(4)
N1 C9 C14 C13 120.0(6)
C10 C9 C14 C13 9.3(8)
C8 O4 C10 C11 147.6(4)
C8 O4 C10 C9 24.7(5)
N1 C9 C10 O4 -27.3(4)
C14 C9 C10 O4 89.8(5)
N1 C9 C10 C11 -144.9(4)
C14 C9 C10 C11 -27.9(6)
C6 C5 C4 C3 1.4(9)
S1 C5 C4 C3 -178.7(4)
O4 C10 C11 C15 178.3(4)
C9 C10 C11 C15 -66.6(6)
O4 C10 C11 C12 -78.4(5)
C9 C10 C11 C12 36.7(6)
C13 C12 C11 C10 -25.2(7)
C16 C12 C11 C10 -138.7(5)
C13 C12 C11 C15 94.9(5)
C16 C12 C11 C15 -18.6(4)
C10 O4 C8 O3 170.7(5)
C10 O4 C8 N1 -10.2(6)
C9 N1 C8 O3 169.7(5)
S1 N1 C8 O3 -4.8(9)
C9 N1 C8 O4 -9.3(6)
S1 N1 C8 O4 176.2(4)
C9 C14 C13 C12 1.9(10)
C16 C12 C13 C14 104.2(6)
C11 C12 C13 C14 5.7(8)
C5 C6 C7 C2 1.8(9)
C3 C2 C7 C6 -0.1(9)
C1 C2 C7 C6 -178.1(6)
C10 C11 C15 C16 139.2(4)
C12 C11 C15 C16 18.6(4)
C10 C11 C15 Br1 -97.1(5)
C12 C11 C15 Br1 142.3(4)
C7 C2 C3 C4 -0.9(9)
C1 C2 C3 C4 177.1(6)
C5 C4 C3 C2 0.3(9)
C11 C15 C16 C12 -18.6(4)
Br1 C15 C16 C12 -141.9(4)
C11 C15 C16 Br2 95.2(4)
Br1 C15 C16 Br2 -28.2(6)
C13 C12 C16 C15 -96.3(5)
C11 C12 C16 C15 18.5(4)
C13 C12 C16 Br2 147.5(4)
C11 C12 C16 Br2 -97.6(4)
